data_7244728
loop_
_publ_author_name
'Wang, Zhi-Wen'
'Zhu, Zi-Yi'
'Li, Shangda'
'Wang, Fei'

_publ_section_title
;
 Design Syntheses of Metal-Organic Layer with Rich N-sites for CO2
 Chemical Fixation
;
_journal_name_full CrystEngComm
_journal_paper_doi 10.1039/D2CE00088A
_journal_year 2022
_chemical_absolute_configuration rm
_chemical_formula_moiety 'C42 H32 N4 O14 Zn3, 2(C H4 O)'
_chemical_formula_sum 'C44 H40 N4 O16 Zn3'
_chemical_formula_weight 1076.91
_space_group_crystal_system orthorhombic
_space_group_IT_number 19
_space_group_name_Hall 'P 2ac 2ab'
_space_group_name_H-M_alt 'P 21 21 21'
_atom_sites_solution_hydrogens geom
_atom_sites_solution_primary dual
_audit_creation_date 2021-11-24
_audit_creation_method
;
Olex2 1.2
(compiled 2018.05.29 svn.r3508 for OlexSys, GUI svn.r5506)
;
_audit_update_record
;
2021-11-24 deposited with the CCDC.	2022-04-07 downloaded from the CCDC.
;
_cell_angle_alpha 90
_cell_angle_beta 90
_cell_angle_gamma 90
_cell_formula_units_Z 4
_cell_length_a 11.17930(10)
_cell_length_b 15.0014(2)
_cell_length_c 25.5008(2)
_cell_measurement_reflns_used 21982
_cell_measurement_temperature 99.99(10)
_cell_measurement_theta_max 60.5440
_cell_measurement_theta_min 4.2240
_cell_volume 4276.62(8)
_computing_cell_refinement 'CrysAlisPro 1.171.41.93a (Rigaku OD, 2020)'
_computing_data_collection 'CrysAlisPro 1.171.41.93a (Rigaku OD, 2020)'
_computing_data_reduction 'CrysAlisPro 1.171.41.93a (Rigaku OD, 2020)'
_computing_molecular_graphics 'Olex2 (Dolomanov et al., 2009)'
_computing_publication_material 'Olex2 (Dolomanov et al., 2009)'
_computing_structure_refinement 'ShelXL (Sheldrick, 2015)'
_computing_structure_solution 'ShelXT (Sheldrick, 2015)'
_diffrn_ambient_environment N~2~
_diffrn_ambient_temperature 99.99(10)
_diffrn_detector 'Hybrid Pixel Array Detector'
_diffrn_detector_area_resol_mean 10.0000
_diffrn_detector_type HyPix
_diffrn_measured_fraction_theta_full 0.999
_diffrn_measured_fraction_theta_max 0.981
_diffrn_measurement_details
;
List of Runs (angles in degrees, time in seconds):

  # Type    Start    End  Width  t~exp~   \w     \q     \k     \f   Frames
#--------------------------------------------------------------------------
  1  \w      1.00  95.00   0.50    0.10    --   73.55 -71.00 105.00  188
  2  \w    -71.00 -44.00   0.50    0.10    --  -74.80  38.00 -60.00   54
  3  \w    -71.00  -1.00   0.50    0.10    --  -74.80  38.00 -60.00  140
  4  \w    -26.00  -1.00   0.50    0.10    --  -74.80  38.00 -60.00   50
  5  \w    -73.00  16.00   0.50    0.05    --   -0.62 -57.00 150.00  178
  6  \w   -148.00 -56.00   0.50    0.10    --  -74.80 -65.00 -27.00  184
  7  \w   -148.00 -88.00   0.50    0.10    --  -74.80 -99.00  30.00  120
  8  \w   -148.00-103.00   0.50    0.10    --  -74.80 -99.00  90.00   90
  9  \w   -127.00-101.00   0.50    0.10    --  -74.80 -99.00-150.00   52
 10  \w   -148.00 -81.00   0.50    0.10    --  -74.80 -86.00-135.00  134
;
_diffrn_measurement_device 'four-circle diffractometer'
_diffrn_measurement_device_type 'ROD, Synergy Custom system, HyPix'
_diffrn_measurement_method '\w scans'
_diffrn_orient_matrix_type 'CrysAlisPro convention (1999,Acta A55,543-557)'
_diffrn_orient_matrix_UB_11 0.0236226000
_diffrn_orient_matrix_UB_12 0.0704043000
_diffrn_orient_matrix_UB_13 -0.0305636000
_diffrn_orient_matrix_UB_21 -0.1042810000
_diffrn_orient_matrix_UB_22 -0.0118566000
_diffrn_orient_matrix_UB_23 -0.0249091000
_diffrn_orient_matrix_UB_31 -0.0540671000
_diffrn_orient_matrix_UB_32 0.0536022000
_diffrn_orient_matrix_UB_33 0.0346685000
_diffrn_radiation_monochromator mirror
_diffrn_radiation_probe x-ray
_diffrn_radiation_type GaK\a
_diffrn_radiation_wavelength 1.3405
_diffrn_reflns_av_R_equivalents 0.0333
_diffrn_reflns_av_unetI/netI 0.0357
_diffrn_reflns_Laue_measured_fraction_full 0.999
_diffrn_reflns_Laue_measured_fraction_max 0.981
_diffrn_reflns_limit_h_max 13
_diffrn_reflns_limit_h_min -14
_diffrn_reflns_limit_k_max 18
_diffrn_reflns_limit_k_min -19
_diffrn_reflns_limit_l_max 32
_diffrn_reflns_limit_l_min -32
_diffrn_reflns_number 27223
_diffrn_reflns_point_group_measured_fraction_full 0.977
_diffrn_reflns_point_group_measured_fraction_max 0.942
_diffrn_reflns_theta_full 53.543
_diffrn_reflns_theta_max 60.699
_diffrn_reflns_theta_min 2.971
_diffrn_source 'micro-focus metaljet'
_exptl_absorpt_coefficient_mu 1.743
_exptl_absorpt_correction_T_max 1.00000
_exptl_absorpt_correction_T_min 0.58517
_exptl_absorpt_correction_type multi-scan
_exptl_absorpt_process_details
;
CrysAlisPro 1.171.41.93a (Rigaku Oxford Diffraction, 2020)
Empirical absorption correction using spherical harmonics,
implemented in SCALE3 ABSPACK scaling algorithm.
;
_exptl_crystal_colour colourless
_exptl_crystal_colour_primary colourless
_exptl_crystal_density_diffrn 1.673
_exptl_crystal_description block
_exptl_crystal_F_000 2200
_exptl_crystal_size_max 0.2
_exptl_crystal_size_mid 0.1
_exptl_crystal_size_min 0.1
_refine_diff_density_max 1.265
_refine_diff_density_min -0.883
_refine_diff_density_rms 0.078
_refine_ls_abs_structure_details
;
 Flack x determined using 3530 quotients [(I+)-(I-)]/[(I+)+(I-)]
 (Parsons, Flack and Wagner, Acta Cryst. B69 (2013) 249-259).
;
_refine_ls_abs_structure_Flack 0.013(13)
_refine_ls_extinction_method none
_refine_ls_goodness_of_fit_ref 1.026
_refine_ls_hydrogen_treatment constr
_refine_ls_matrix_type full
_refine_ls_number_parameters 612
_refine_ls_number_reflns 9299
_refine_ls_number_restraints 20
_refine_ls_restrained_S_all 1.089
_refine_ls_R_factor_all 0.0385
_refine_ls_R_factor_gt 0.0361
_refine_ls_shift/su_max 0.003
_refine_ls_shift/su_mean 0.000
_refine_ls_structure_factor_coef Fsqd
_refine_ls_weighting_details 'w=1/[\s^2^(Fo^2^)+(0.0412P)^2^+5.2685P] where P=(Fo^2^+2Fc^2^)/3'
_refine_ls_weighting_scheme calc
_refine_ls_wR_factor_gt 0.0889
_refine_ls_wR_factor_ref 0.0906
_reflns_Friedel_coverage 0.731
_reflns_Friedel_fraction_full 0.949
_reflns_Friedel_fraction_max 0.893
_reflns_number_gt 8781
_reflns_number_total 9299
_reflns_threshold_expression 'I > 2\s(I)'
_cod_data_source_file d2ce00088a2.cif
_cod_data_source_block l-oh-bim+bdc+zn_autored
_cod_database_code 7244728
_shelx_shelxl_version_number 2017/1
_chemical_oxdiff_formula 'Zn C H O N'
_shelx_space_group_comment
;
The symmetry employed for this shelxl refinement is uniquely defined
by the following loop, which should always be used as a source of
symmetry information in preference to the above space-group names.
They are only intended as comments.
;
_diffrn_oxdiff_digest_frames
;
01f4775b98ce361a80493b801f82fa396a0119079ea
;
_reflns_odcompleteness_completeness 99.86
_reflns_odcompleteness_iscentric 1
_reflns_odcompleteness_theta 56.82
_olex2_refinement_description
;
1. Fixed Uiso
 At 1.2 times of:
  All C(H) groups, All N(H) groups
 At 1.5 times of:
  All C(H,H,H) groups, All O(H) groups
2. Restrained distances
 O01O-C2
 1.37 with sigma of 0.002
3. Rigid bond restraints
 O01O, C2
 with sigma for 1-2 distances of 0.01 and sigma for 1-3 distances of 0.01
4. Uiso/Uaniso restraints and constraints
O01O \\sim C2: within 1.7A with sigma of 0.04 and sigma for terminal atoms of
0.08
Uanis(O01O) \\sim Ueq, Uanis(C2) \\sim Ueq: with sigma of 0.001 and sigma for
terminal atoms of 0.002
5.a Ternary CH refined with riding coordinates:
 C01D(H01D), C01I(H01I)
5.b Aromatic/amide H refined with riding coordinates:
 N00K(H00K), N00L(H00L), C00T(H00T), C00U(H00U), C010(H010), C011(H011),
 C013(H013), C016(H016), C017(H017), C019(H019), C01A(H01A), C01C(H01C),
 C01E(H01E), C01G(H01G), C01K(H01K), C01L(H01L), C01M(H01M), C01N(H01N),
 C01Q(H01Q), C01R(H01R), C01S(H01S), C01T(H01T)
5.c Idealised Me refined as rotating group:
 C01J(H01B,H01F,H01H), C01P(H01J,H01O,H01P), C01U(H01U,H01V,H01W), C2(H2A,H2B,
 H2C)
5.d Idealised tetrahedral OH refined as rotating group:
 O00H(H00H), O00I(H00I), O00M(H00M), O01O(H01X)
;
_olex2_submission_special_instructions 'No special instructions were received'
_oxdiff_exptl_absorpt_empirical_details
;
Empirical correction (ABSPACK) includes:
- Absorption correction using spherical harmonics
- Frame scaling
;
_oxdiff_exptl_absorpt_empirical_full_max 1.566
_oxdiff_exptl_absorpt_empirical_full_min 0.545

loop_
_space_group_symop_operation_xyz
'x, y, z'
'-x+1/2, -y, z+1/2'
'-x, y+1/2, -z+1/2'
'x+1/2, -y+1/2, -z'

loop_
_atom_site_label
_atom_site_type_symbol
_atom_site_fract_x
_atom_site_fract_y
_atom_site_fract_z
_atom_site_U_iso_or_equiv
_atom_site_adp_type
_atom_site_occupancy
_atom_site_site_symmetry_order
_atom_site_calc_flag
_atom_site_refinement_flags_posn
_atom_site_refinement_flags_adp
_atom_site_refinement_flags_occupancy
_atom_site_disorder_assembly
_atom_site_disorder_group
Zn01 Zn 1.01136(5) 0.50068(4) 0.49751(2) 0.00859(11) Uani 1 1 d . . . . .
Zn02 Zn 0.10449(4) 0.46449(4) 0.37407(2) 0.00966(12) Uani 1 1 d . . . . .
Zn03 Zn 0.91672(4) 0.53445(4) 0.62203(2) 0.00981(12) Uani 1 1 d . . . . .
O004 O -0.0004(2) 0.54883(18) 0.41464(10) 0.0112(5) Uani 1 1 d . . . . .
O005 O 1.0205(2) 0.44936(17) 0.57947(10) 0.0103(5) Uani 1 1 d . . . . .
O006 O 0.1881(2) 0.4812(2) 0.49002(10) 0.0155(6) Uani 1 1 d . . . . .
O007 O 1.5431(3) 0.15797(19) 0.60375(10) 0.0137(6) Uani 1 1 d . . . . .
O008 O -0.4310(3) 0.87490(19) 0.47641(10) 0.0147(6) Uani 1 1 d . . . . .
O009 O 1.4565(3) 0.12456(19) 0.52698(10) 0.0149(6) Uani 1 1 d . . . . .
O00A O 0.7615(2) 0.5353(2) 0.58557(10) 0.0167(6) Uani 1 1 d . . . . .
O00B O -0.1213(3) 0.4995(2) 0.35243(11) 0.0196(6) Uani 1 1 d . . . . .
O00C O 0.8347(2) 0.52015(19) 0.50443(10) 0.0146(6) Uani 1 1 d . . . . .
O00D O -0.5186(2) 0.84463(18) 0.39946(11) 0.0141(6) Uani 1 1 d . . . . .
O00E O 1.1266(3) 0.4941(2) 0.64703(11) 0.0194(6) Uani 1 1 d . . . . .
O00F O 0.2609(2) 0.4582(2) 0.40940(11) 0.0220(7) Uani 1 1 d . . . . .
N00G N 0.8746(3) 0.5640(2) 0.69628(12) 0.0124(6) Uani 1 1 d . . . . .
O00H O 0.2086(3) 0.5919(2) 0.33158(13) 0.0230(7) Uani 1 1 d . . . . .
H00H H 0.249709 0.629781 0.347826 0.035 Uiso 1 1 calc GR . . . .
O00I O 0.8160(3) 0.4021(2) 0.66347(11) 0.0187(6) Uani 1 1 d . . . . .
H00I H 0.783753 0.368723 0.641127 0.028 Uiso 1 1 calc GR . . . .
N00J N 0.1202(3) 0.4423(2) 0.29752(13) 0.0138(7) Uani 1 1 d . . . . .
N00K N 0.7689(3) 0.5501(2) 0.76926(13) 0.0159(7) Uani 1 1 d . . . . .
H00K H 0.716091 0.529194 0.791702 0.019 Uiso 1 1 calc R . . . .
N00L N 0.2126(3) 0.4473(3) 0.22058(13) 0.0195(8) Uani 1 1 d . . . . .
H00L H 0.263126 0.464152 0.196032 0.023 Uiso 1 1 calc R . . . .
O00M O 0.7302(4) 0.2842(3) 0.59270(18) 0.0460(11) Uani 1 1 d . . . . .
H00M H 0.678806 0.244737 0.598764 0.069 Uiso 1 1 calc GR . . . .
C00N C 0.3965(3) 0.4838(3) 0.47839(15) 0.0129(8) Uani 1 1 d . . . . .
C00O C 1.2086(3) 0.3771(3) 0.59542(14) 0.0103(7) Uani 1 1 d . . . . .
C00P C 0.7513(3) 0.5224(3) 0.53679(15) 0.0111(7) Uani 1 1 d . . . . .
C00Q C 0.2032(3) 0.4821(3) 0.26867(15) 0.0143(8) Uani 1 1 d . . . . .
C00R C 0.7892(3) 0.5192(3) 0.72049(14) 0.0140(8) Uani 1 1 d . . . . .
C00S C 1.3787(4) 0.2446(3) 0.57512(15) 0.0136(8) Uani 1 1 d . . . . .
C00T C -0.3011(3) 0.6223(3) 0.37897(15) 0.0141(7) Uani 1 1 d . . . . .
H00T H -0.321309 0.575834 0.355282 0.017 Uiso 1 1 calc R . . . .
C00U C 0.4137(3) 0.5210(3) 0.52813(15) 0.0142(8) Uani 1 1 d . . . . .
H00U H 0.346781 0.537970 0.548836 0.017 Uiso 1 1 calc R . . . .
C00V C -0.1005(3) 0.5524(3) 0.38882(14) 0.0114(7) Uani 1 1 d . . . . .
C00W C 0.6264(3) 0.5094(3) 0.51656(14) 0.0125(7) Uani 1 1 d . . . . .
C00X C -0.3549(4) 0.7562(3) 0.42503(15) 0.0116(7) Uani 1 1 d . . . . .
C00Y C 0.9137(4) 0.6291(3) 0.73152(15) 0.0150(8) Uani 1 1 d . . . . .
C00Z C -0.4414(3) 0.8311(3) 0.43541(15) 0.0119(7) Uani 1 1 d . . . . .
C010 C 0.4942(3) 0.4598(3) 0.44800(14) 0.0148(8) Uani 1 1 d . . . . .
H010 H 0.482416 0.434415 0.414280 0.018 Uiso 1 1 calc R . . . .
C011 C 1.4009(3) 0.3101(3) 0.61315(15) 0.0140(8) Uani 1 1 d . . . . .
H011 H 1.474004 0.309634 0.632151 0.017 Uiso 1 1 calc R . . . .
C012 C -0.1882(3) 0.6238(3) 0.40248(14) 0.0114(7) Uani 1 1 d . . . . .
C013 C -0.1598(4) 0.6906(3) 0.43816(15) 0.0138(8) Uani 1 1 d . . . . .
H013 H -0.083867 0.691168 0.454851 0.017 Uiso 1 1 calc R . . . .
C014 C 1.1157(3) 0.4450(3) 0.60819(14) 0.0121(7) Uani 1 1 d . . . . .
C015 C 0.2716(3) 0.4735(3) 0.45789(15) 0.0127(7) Uani 1 1 d . . . . .
C016 C 0.5286(3) 0.5330(3) 0.54697(15) 0.0153(8) Uani 1 1 d . . . . .
H016 H 0.540517 0.557572 0.580911 0.018 Uiso 1 1 calc R . . . .
C017 C 0.6094(3) 0.4731(3) 0.46697(15) 0.0146(8) Uani 1 1 d . . . . .
H017 H 0.676450 0.457351 0.446046 0.018 Uiso 1 1 calc R . . . .
C018 C 0.0693(4) 0.3781(3) 0.26470(15) 0.0139(8) Uani 1 1 d . . . . .
C019 C -0.0280(4) 0.3216(3) 0.27270(16) 0.0174(8) Uani 1 1 d . . . . .
H019 H -0.069730 0.320558 0.305143 0.021 Uiso 1 1 calc R . . . .
C01A C 1.3159(3) 0.3756(3) 0.62301(16) 0.0145(7) Uani 1 1 d . . . . .
H01A H 1.331324 0.419810 0.648831 0.017 Uiso 1 1 calc R . . . .
C01B C 1.4666(3) 0.1696(3) 0.56767(15) 0.0120(7) Uani 1 1 d . . . . .
C01C C 1.2716(4) 0.2463(3) 0.54753(16) 0.0151(8) Uani 1 1 d . . . . .
H01C H 1.256457 0.202331 0.521575 0.018 Uiso 1 1 calc R . . . .
C01D C 0.2737(4) 0.5607(3) 0.28767(17) 0.0187(9) Uani 1 1 d . . . . .
H01D H 0.273083 0.607751 0.259914 0.022 Uiso 1 1 calc R . . . .
C01E C -0.2431(4) 0.7565(3) 0.44921(17) 0.0157(8) Uani 1 1 d . . . . .
H01E H -0.223788 0.802241 0.473519 0.019 Uiso 1 1 calc R . . . .
C01F C 0.8462(4) 0.6205(3) 0.77764(16) 0.0188(9) Uani 1 1 d . . . . .
C01G C 1.0038(4) 0.6928(3) 0.72705(17) 0.0216(9) Uani 1 1 d . . . . .
H01G H 1.051024 0.697610 0.696207 0.026 Uiso 1 1 calc R . . . .
C01H C 0.1284(4) 0.3797(3) 0.21639(16) 0.0189(9) Uani 1 1 d . . . . .
C01I C 0.7259(4) 0.4434(3) 0.69450(16) 0.0174(8) Uani 1 1 d . . . . .
H01I H 0.662915 0.468046 0.670702 0.021 Uiso 1 1 calc R . . . .
C01J C 0.4030(4) 0.5358(3) 0.29987(19) 0.0262(9) Uani 1 1 d . . . . .
H01B H 0.445137 0.588104 0.313687 0.039 Uiso 1 1 calc GR . . . .
H01F H 0.442584 0.515489 0.267727 0.039 Uiso 1 1 calc GR . . . .
H01H H 0.404492 0.487986 0.326017 0.039 Uiso 1 1 calc GR . . . .
C01K C -0.0612(4) 0.2673(3) 0.23158(19) 0.0260(10) Uani 1 1 d . . . . .
H01K H -0.127801 0.228626 0.235755 0.031 Uiso 1 1 calc R . . . .
C01L C -0.3833(4) 0.6884(3) 0.39011(15) 0.0143(8) Uani 1 1 d . . . . .
H01L H -0.459627 0.687516 0.373768 0.017 Uiso 1 1 calc R . . . .
C01M C 1.1868(3) 0.3113(3) 0.55736(15) 0.0139(8) Uani 1 1 d . . . . .
H01M H 1.113653 0.311533 0.538363 0.017 Uiso 1 1 calc R . . . .
C01N C 0.0960(5) 0.3239(4) 0.17510(18) 0.0307(11) Uani 1 1 d . . . . .
H01N H 0.137542 0.324564 0.142603 0.037 Uiso 1 1 calc R . . . .
O01O O 0.2948(5) 0.7275(4) 0.3842(3) 0.0772(15) Uani 1 1 d D U . . .
H01X H 0.277356 0.761084 0.358991 0.116 Uiso 1 1 calc GR . . . .
C01P C 0.6674(5) 0.3800(3) 0.73298(19) 0.0315(11) Uani 1 1 d . . . . .
H01J H 0.635551 0.328383 0.714014 0.047 Uiso 1 1 calc GR . . . .
H01O H 0.602074 0.410649 0.751175 0.047 Uiso 1 1 calc GR . . . .
H01P H 0.726842 0.359917 0.758652 0.047 Uiso 1 1 calc GR . . . .
C01Q C 0.9521(5) 0.7408(4) 0.8149(2) 0.0345(12) Uani 1 1 d . . . . .
H01Q H 0.966162 0.780768 0.843184 0.041 Uiso 1 1 calc R . . . .
C01R C 0.8639(4) 0.6771(4) 0.82025(17) 0.0282(11) Uani 1 1 d . . . . .
H01R H 0.817645 0.672024 0.851360 0.034 Uiso 1 1 calc R . . . .
C01S C 0.0008(5) 0.2676(4) 0.1838(2) 0.0349(12) Uani 1 1 d . . . . .
H01S H -0.023601 0.228047 0.156722 0.042 Uiso 1 1 calc R . . . .
C01T C 1.0216(5) 0.7488(3) 0.7696(2) 0.0317(11) Uani 1 1 d . . . . .
H01T H 1.081897 0.793294 0.767858 0.038 Uiso 1 1 calc R . . . .
C01U C 0.8369(7) 0.2448(4) 0.5806(2) 0.0478(15) Uani 1 1 d . . . . .
H01U H 0.824359 0.200268 0.552965 0.072 Uiso 1 1 calc GR . . . .
H01V H 0.869445 0.215595 0.611841 0.072 Uiso 1 1 calc GR . . . .
H01W H 0.893260 0.290131 0.568175 0.072 Uiso 1 1 calc GR . . . .
C2 C 0.2173(10) 0.7424(8) 0.4246(4) 0.114(4) Uani 1 1 d D U . . .
H2A H 0.160608 0.692726 0.426963 0.171 Uiso 1 1 calc GR . . . .
H2B H 0.173575 0.797958 0.418372 0.171 Uiso 1 1 calc GR . . . .
H2C H 0.262201 0.747053 0.457514 0.171 Uiso 1 1 calc GR . . . .

loop_
_atom_site_aniso_label
_atom_site_aniso_U_11
_atom_site_aniso_U_22
_atom_site_aniso_U_33
_atom_site_aniso_U_23
_atom_site_aniso_U_13
_atom_site_aniso_U_12
Zn01 0.0060(2) 0.0103(2) 0.0095(2) -0.00189(18) 0.00007(18) -0.00052(19)
Zn02 0.0076(2) 0.0110(3) 0.0104(2) -0.0021(2) 0.0003(2) 0.0002(2)
Zn03 0.0077(2) 0.0120(3) 0.0097(2) -0.0021(2) 0.00029(19) 0.0000(2)
O004 0.0079(12) 0.0142(14) 0.0114(11) -0.0001(10) -0.0007(9) 0.0018(10)
O005 0.0082(12) 0.0106(13) 0.0120(12) 0.0007(10) -0.0001(9) 0.0006(10)
O006 0.0069(12) 0.0253(16) 0.0144(12) 0.0009(11) 0.0009(10) -0.0007(11)
O007 0.0132(13) 0.0135(13) 0.0146(12) 0.0022(11) -0.0035(10) 0.0032(11)
O008 0.0188(14) 0.0127(13) 0.0125(13) -0.0031(11) -0.0016(11) 0.0045(11)
O009 0.0175(14) 0.0140(13) 0.0130(13) -0.0030(11) -0.0014(11) 0.0056(11)
O00A 0.0092(12) 0.0277(16) 0.0133(12) -0.0015(12) -0.0012(10) -0.0014(13)
O00B 0.0202(14) 0.0232(15) 0.0154(13) -0.0077(13) -0.0069(11) 0.0094(13)
O00C 0.0073(11) 0.0216(15) 0.0149(12) 0.0013(11) 0.0013(10) 0.0007(11)
O00D 0.0113(13) 0.0116(13) 0.0195(13) -0.0040(11) -0.0040(11) 0.0020(11)
O00E 0.0192(14) 0.0226(15) 0.0163(13) -0.0094(13) -0.0057(11) 0.0082(13)
O00F 0.0101(13) 0.043(2) 0.0133(13) -0.0040(13) -0.0005(10) -0.0004(14)
N00G 0.0120(15) 0.0128(15) 0.0123(15) -0.0018(12) -0.0002(12) -0.0008(13)
O00H 0.0196(15) 0.0171(15) 0.0323(17) -0.0076(13) 0.0058(13) -0.0024(12)
O00I 0.0218(15) 0.0164(14) 0.0181(14) -0.0054(12) 0.0016(12) -0.0002(12)
N00J 0.0127(15) 0.0151(16) 0.0136(15) 0.0001(13) 0.0005(12) 0.0016(13)
N00K 0.0140(16) 0.0207(18) 0.0130(15) 0.0024(13) 0.0043(12) 0.0039(14)
N00L 0.0183(17) 0.028(2) 0.0121(15) 0.0033(14) 0.0055(13) 0.0014(15)
O00M 0.033(2) 0.049(2) 0.056(3) -0.028(2) 0.0110(19) -0.0214(19)
C00N 0.0077(16) 0.017(2) 0.0139(17) -0.0003(14) -0.0025(13) 0.0005(14)
C00O 0.0115(17) 0.0091(17) 0.0102(16) 0.0006(14) 0.0009(14) 0.0024(14)
C00P 0.0079(16) 0.0112(18) 0.0142(16) 0.0010(14) -0.0016(13) 0.0002(14)
C00Q 0.0119(17) 0.015(2) 0.0157(17) 0.0023(15) 0.0023(14) 0.0059(15)
C00R 0.0136(17) 0.017(2) 0.0109(16) 0.0019(14) 0.0035(14) 0.0019(15)
C00S 0.0121(18) 0.0138(19) 0.0148(17) -0.0002(15) 0.0016(15) 0.0024(15)
C00T 0.0141(17) 0.0127(18) 0.0155(18) -0.0045(16) -0.0024(16) 0.0023(15)
C00U 0.0080(16) 0.020(2) 0.0150(17) 0.0018(15) 0.0010(13) 0.0000(15)
C00V 0.0103(17) 0.0116(18) 0.0124(16) 0.0026(14) 0.0001(13) 0.0010(14)
C00W 0.0065(16) 0.0160(19) 0.0151(17) 0.0036(15) -0.0006(13) -0.0014(14)
C00X 0.0139(18) 0.0089(17) 0.0119(16) 0.0004(14) 0.0031(14) 0.0016(15)
C00Y 0.0160(19) 0.018(2) 0.0112(17) -0.0032(15) -0.0002(15) 0.0002(16)
C00Z 0.0100(16) 0.0106(17) 0.0150(18) 0.0005(15) 0.0009(14) 0.0026(14)
C010 0.0076(16) 0.023(2) 0.0139(16) -0.0005(16) -0.0013(14) -0.0004(16)
C011 0.0103(17) 0.0148(18) 0.0169(18) -0.0013(15) -0.0031(14) 0.0029(15)
C012 0.0107(18) 0.0113(18) 0.0123(17) 0.0019(14) 0.0009(14) 0.0012(14)
C013 0.0117(17) 0.0140(18) 0.0156(18) -0.0011(15) -0.0014(15) 0.0015(15)
C014 0.0104(17) 0.0143(18) 0.0117(16) 0.0027(14) -0.0003(13) 0.0034(14)
C015 0.0072(16) 0.0134(18) 0.0176(17) 0.0032(15) -0.0008(13) -0.0005(14)
C016 0.0125(17) 0.0198(19) 0.0137(17) 0.0001(16) 0.0005(14) -0.0009(17)
C017 0.0071(16) 0.023(2) 0.0139(17) 0.0005(16) 0.0009(13) -0.0002(16)
C018 0.0134(18) 0.0155(19) 0.0128(17) -0.0006(15) 0.0002(14) 0.0009(15)
C019 0.0143(19) 0.019(2) 0.0190(19) -0.0047(16) -0.0001(16) 0.0007(17)
C01A 0.0156(18) 0.0123(18) 0.0154(17) -0.0033(16) -0.0015(16) 0.0023(15)
C01B 0.0103(17) 0.0105(17) 0.0150(17) 0.0005(14) -0.0001(14) 0.0002(14)
C01C 0.017(2) 0.014(2) 0.0134(18) -0.0051(14) -0.0024(15) -0.0008(16)
C01D 0.017(2) 0.0160(19) 0.023(2) 0.0022(16) 0.0082(16) -0.0007(16)
C01E 0.015(2) 0.014(2) 0.0176(19) -0.0038(15) -0.0021(15) 0.0017(16)
C01F 0.018(2) 0.024(2) 0.0143(18) -0.0042(17) 0.0009(16) 0.0036(18)
C01G 0.022(2) 0.024(2) 0.0181(19) -0.0032(17) 0.0009(17) -0.0041(19)
C01H 0.018(2) 0.024(2) 0.0146(18) -0.0016(16) 0.0024(16) 0.0020(18)
C01I 0.0172(19) 0.019(2) 0.0159(19) 0.0002(16) 0.0057(15) -0.0047(16)
C01J 0.016(2) 0.027(2) 0.035(2) -0.006(2) 0.0008(18) -0.0046(19)
C01K 0.022(2) 0.029(2) 0.027(2) -0.009(2) -0.0032(19) -0.003(2)
C01L 0.0118(17) 0.0138(18) 0.0173(18) -0.0005(15) -0.0022(14) 0.0033(15)
C01M 0.0128(18) 0.0160(19) 0.0130(17) -0.0007(15) -0.0029(15) -0.0014(15)
C01N 0.028(3) 0.047(3) 0.017(2) -0.011(2) 0.0028(19) 0.003(2)
O01O 0.050(2) 0.066(2) 0.116(3) -0.043(2) 0.007(2) -0.0135(19)
C01P 0.041(3) 0.026(2) 0.028(2) 0.001(2) 0.009(2) -0.014(2)
C01Q 0.034(3) 0.039(3) 0.031(2) -0.022(2) 0.001(2) -0.003(2)
C01R 0.029(3) 0.039(3) 0.017(2) -0.0116(19) 0.0047(18) 0.006(2)
C01S 0.030(3) 0.046(3) 0.028(2) -0.021(2) -0.002(2) -0.003(2)
C01T 0.029(3) 0.031(3) 0.035(3) -0.015(2) 0.003(2) -0.011(2)
C01U 0.063(4) 0.033(3) 0.048(3) -0.002(3) -0.006(3) 0.001(3)
C2 0.120(4) 0.113(4) 0.109(4) -0.001(3) 0.003(3) -0.011(3)

loop_
_atom_type_symbol
_atom_type_description
_atom_type_scat_dispersion_real
_atom_type_scat_dispersion_imag
_atom_type_scat_source
C C 0.0147 0.0070 'International Tables Vol C Tables 4.2.6.8 and 6.1.1.4'
H H 0.0000 0.0000 'International Tables Vol C Tables 4.2.6.8 and 6.1.1.4'
N N 0.0253 0.0135 'International Tables Vol C Tables 4.2.6.8 and 6.1.1.4'
O O 0.0412 0.0250 'International Tables Vol C Tables 4.2.6.8 and 6.1.1.4'
Zn Zn -2.8157 0.5450 'International Tables Vol C Tables 4.2.6.8 and 6.1.1.4'

loop_
_geom_angle_atom_site_label_1
_geom_angle_atom_site_label_2
_geom_angle_atom_site_label_3
_geom_angle
_geom_angle_site_symmetry_1
_geom_angle_site_symmetry_3
_geom_angle_publ_flag
O005 Zn01 O004 178.46(11) . 1_655 ?
O006 Zn01 O004 90.85(10) 1_655 1_655 ?
O006 Zn01 O005 89.66(10) 1_655 . ?
O006 Zn01 O008 81.73(12) 1_655 4_666 ?
O006 Zn01 O009 97.51(12) 1_655 4_456 ?
O008 Zn01 O004 91.74(10) 4_666 1_655 ?
O008 Zn01 O005 89.77(10) 4_666 . ?
O009 Zn01 O004 89.47(10) 4_456 1_655 ?
O009 Zn01 O005 89.03(10) 4_456 . ?
O009 Zn01 O008 178.58(13) 4_456 4_666 ?
O00C Zn01 O004 88.76(10) . 1_655 ?
O00C Zn01 O005 90.73(10) . . ?
O00C Zn01 O006 179.59(12) . 1_655 ?
O00C Zn01 O008 98.39(12) . 4_666 ?
O00C Zn01 O009 82.37(12) . 4_456 ?
O004 Zn02 O007 103.16(11) . 4_356 ?
O004 Zn02 O00H 90.78(11) . . ?
O007 Zn02 O00H 165.94(11) 4_356 . ?
O00F Zn02 O004 108.22(12) . . ?
O00F Zn02 O007 97.37(13) . 4_356 ?
O00F Zn02 O00H 79.66(13) . . ?
O00F Zn02 N00J 111.25(13) . . ?
N00J Zn02 O004 131.46(12) . . ?
N00J Zn02 O007 98.68(13) . 4_356 ?
N00J Zn02 O00H 70.10(12) . . ?
O00A Zn03 O005 104.73(11) . . ?
O00A Zn03 O00D 100.41(12) . 4_666 ?
O00A Zn03 N00G 103.77(12) . . ?
O00D Zn03 O005 102.33(11) 4_666 . ?
N00G Zn03 O005 140.97(12) . . ?
N00G Zn03 O00D 98.12(12) . 4_666 ?
Zn02 O004 Zn01 104.39(11) . 1_455 ?
C00V O004 Zn01 122.8(2) . 1_455 ?
C00V O004 Zn02 105.5(2) . . ?
Zn03 O005 Zn01 104.89(11) . . ?
C014 O005 Zn01 125.8(2) . . ?
C014 O005 Zn03 101.5(2) . . ?
C015 O006 Zn01 144.4(3) . 1_455 ?
C01B O007 Zn02 123.5(3) . 4_656 ?
C00Z O008 Zn01 135.6(3) . 4_366 ?
C01B O009 Zn01 135.8(3) . 4_556 ?
C00P O00A Zn03 122.9(2) . . ?
C00P O00C Zn01 143.1(3) . . ?
C00Z O00D Zn03 125.3(2) . 4_366 ?
C015 O00F Zn02 121.5(2) . . ?
C00R N00G Zn03 120.0(3) . . ?
C00R N00G C00Y 106.3(3) . . ?
C00Y N00G Zn03 133.7(3) . . ?
C01D O00H Zn02 109.3(2) . . ?
C00Q N00J Zn02 122.1(3) . . ?
C00Q N00J C018 105.3(3) . . ?
C018 N00J Zn02 131.9(3) . . ?
C00R N00K C01F 107.5(3) . . ?
C00Q N00L C01H 107.6(3) . . ?
C00U C00N C015 119.0(3) . . ?
C010 C00N C00U 120.1(3) . . ?
C010 C00N C015 120.8(3) . . ?
C01A C00O C014 120.1(3) . . ?
C01A C00O C01M 119.2(4) . . ?
C01M C00O C014 120.6(3) . . ?
O00A C00P C00W 116.2(3) . . ?
O00C C00P O00A 126.1(3) . . ?
O00C C00P C00W 117.7(3) . . ?
N00J C00Q N00L 112.8(4) . . ?
N00J C00Q C01D 122.9(4) . . ?
N00L C00Q C01D 124.3(4) . . ?
N00G C00R N00K 112.3(4) . . ?
N00G C00R C01I 121.5(3) . . ?
N00K C00R C01I 126.3(3) . . ?
C011 C00S C01B 119.6(4) . . ?
C01C C00S C011 119.3(4) . . ?
C01C C00S C01B 120.9(4) . . ?
C01L C00T C012 120.1(4) . . ?
C016 C00U C00N 119.6(3) . . ?
O004 C00V C012 118.5(3) . . ?
O00B C00V O004 120.9(3) . . ?
O00B C00V C012 120.6(3) . . ?
C016 C00W C00P 120.5(3) . . ?
C016 C00W C017 120.1(3) . . ?
C017 C00W C00P 119.4(3) . . ?
C01E C00X C00Z 119.7(3) . . ?
C01L C00X C00Z 120.8(4) . . ?
C01L C00X C01E 119.4(4) . . ?
N00G C00Y C01F 107.9(4) . . ?
C01G C00Y N00G 130.7(4) . . ?
C01G C00Y C01F 121.3(4) . . ?
O008 C00Z O00D 125.8(3) . . ?
O008 C00Z C00X 118.9(3) . . ?
O00D C00Z C00X 115.3(3) . . ?
C00N C010 C017 119.9(4) . . ?
C01A C011 C00S 120.0(4) . . ?
C00T C012 C00V 118.8(3) . . ?
C013 C012 C00T 119.9(4) . . ?
C013 C012 C00V 121.3(3) . . ?
C01E C013 C012 119.6(4) . . ?
O005 C014 C00O 119.0(3) . . ?
O00E C014 O005 120.2(3) . . ?
O00E C014 C00O 120.8(3) . . ?
O006 C015 O00F 126.1(3) . . ?
O006 C015 C00N 117.3(3) . . ?
O00F C015 C00N 116.6(3) . . ?
C00U C016 C00W 120.3(4) . . ?
C00W C017 C010 120.0(3) . . ?
N00J C018 C01H 108.8(4) . . ?
C019 C018 N00J 130.5(4) . . ?
C019 C018 C01H 120.6(4) . . ?
C01K C019 C018 117.3(4) . . ?
C011 C01A C00O 120.6(4) . . ?
O007 C01B C00S 116.8(3) . . ?
O009 C01B O007 126.3(4) . . ?
O009 C01B C00S 116.9(3) . . ?
C01M C01C C00S 120.8(4) . . ?
O00H C01D C00Q 104.3(3) . . ?
O00H C01D C01J 114.0(4) . . ?
C00Q C01D C01J 111.9(4) . . ?
C013 C01E C00X 120.7(4) . . ?
N00K C01F C00Y 106.0(3) . . ?
N00K C01F C01R 132.5(4) . . ?
C01R C01F C00Y 121.5(4) . . ?
C01T C01G C00Y 117.1(4) . . ?
N00L C01H C018 105.4(4) . . ?
N00L C01H C01N 132.4(4) . . ?
C01N C01H C018 122.1(4) . . ?
O00I C01I C00R 104.0(3) . . ?
O00I C01I C01P 113.1(4) . . ?
C00R C01I C01P 113.3(4) . . ?
C019 C01K C01S 121.8(5) . . ?
C00T C01L C00X 120.4(4) . . ?
C01C C01M C00O 120.0(4) . . ?
C01S C01N C01H 116.6(4) . . ?
C01R C01Q C01T 122.5(4) . . ?
C01Q C01R C01F 116.6(4) . . ?
C01N C01S C01K 121.6(4) . . ?
C01G C01T C01Q 121.0(5) . . ?

loop_
_geom_bond_atom_site_label_1
_geom_bond_atom_site_label_2
_geom_bond_distance
_geom_bond_site_symmetry_2
_geom_bond_publ_flag
Zn01 O004 2.237(3) 1_655 ?
Zn01 O005 2.230(3) . ?
Zn01 O006 2.006(3) 1_655 ?
Zn01 O008 2.084(3) 4_666 ?
Zn01 O009 2.072(3) 4_456 ?
Zn01 O00C 2.004(3) . ?
Zn02 O004 2.011(3) . ?
Zn02 O007 2.041(3) 4_356 ?
Zn02 O00F 1.970(3) . ?
Zn02 O00H 2.486(3) . ?
Zn02 N00J 1.988(3) . ?
Zn03 O005 2.038(3) . ?
Zn03 O00A 1.969(3) . ?
Zn03 O00D 2.028(3) 4_666 ?
Zn03 N00G 2.001(3) . ?
O004 C00V 1.299(4) . ?
O005 C014 1.294(4) . ?
O006 C015 1.247(5) . ?
O007 C01B 1.268(5) . ?
O008 C00Z 1.240(5) . ?
O009 C01B 1.243(5) . ?
O00A C00P 1.264(5) . ?
O00B C00V 1.243(5) . ?
O00C C00P 1.246(5) . ?
O00D C00Z 1.275(5) . ?
O00E C014 1.241(5) . ?
O00F C015 1.263(5) . ?
N00G C00R 1.321(5) . ?
N00G C00Y 1.397(5) . ?
O00H C01D 1.415(5) . ?
O00I C01I 1.423(5) . ?
N00J C00Q 1.327(5) . ?
N00J C018 1.397(5) . ?
N00K C00R 1.346(5) . ?
N00K C01F 1.381(6) . ?
N00L C00Q 1.337(5) . ?
N00L C01H 1.388(6) . ?
O00M C01U 1.366(8) . ?
C00N C00U 1.399(5) . ?
C00N C010 1.387(5) . ?
C00N C015 1.499(5) . ?
C00O C014 1.490(5) . ?
C00O C01A 1.391(5) . ?
C00O C01M 1.406(5) . ?
C00P C00W 1.501(5) . ?
C00Q C01D 1.498(6) . ?
C00R C01I 1.495(6) . ?
C00S C011 1.403(5) . ?
C00S C01B 1.506(5) . ?
C00S C01C 1.388(6) . ?
C00T C012 1.397(5) . ?
C00T C01L 1.382(5) . ?
C00U C016 1.383(5) . ?
C00V C012 1.494(5) . ?
C00W C016 1.387(5) . ?
C00W C017 1.390(5) . ?
C00X C00Z 1.506(5) . ?
C00X C01E 1.394(6) . ?
C00X C01L 1.388(5) . ?
C00Y C01F 1.403(6) . ?
C00Y C01G 1.394(6) . ?
C010 C017 1.390(5) . ?
C011 C01A 1.390(5) . ?
C012 C013 1.391(5) . ?
C013 C01E 1.386(5) . ?
C018 C019 1.394(6) . ?
C018 C01H 1.398(5) . ?
C019 C01K 1.378(6) . ?
C01C C01M 1.384(6) . ?
C01D C01J 1.525(6) . ?
C01F C01R 1.393(6) . ?
C01G C01T 1.386(6) . ?
C01H C01N 1.394(6) . ?
C01I C01P 1.515(6) . ?
C01K C01S 1.402(7) . ?
C01N C01S 1.377(8) . ?
O01O C2 1.364(3) . ?
C01Q C01R 1.380(8) . ?
C01Q C01T 1.399(7) . ?
